data_2103120
loop_
_publ_author_name
'K\'alm\'an, Alajos'
'F\'abi\'an, L\'aszl\'o'
'Argay, Gyula'
'Bern\'ath, G\'abor'
'Gyarmati, Zsuzsanna'

_publ_section_title
;
 Novel predicted patterns of supramolecular self-assembly afforded by
 tetrameric R~4~^4^(12) rings of C~2~ symmetry in the crystal
 structures of 2-hydroxy-1-cyclopentanecarboxylic acid, 2-hydroxy-1-
 cyclohexanecarboxylic acid and 2-hydroxy-1-cycloheptanecarboxylic acid.
;
_journal_issue 3
_journal_name_full 'Acta Crystallographica, Section B'
_journal_page_first 494
_journal_page_last 501
_journal_paper_doi 10.1107/S0108768102001854
_journal_volume 58
_journal_year 2002
_chemical_formula_moiety 'C6 H10 O3'
_chemical_formula_sum 'C6 H10 O3'
_chemical_formula_weight 130.14
_chemical_name_systematic
;
 trans-2-hydroxy-1-cyclopentane carboxylic acid
;
_space_group_IT_number 15
_symmetry_cell_setting monoclinic
_symmetry_space_group_name_Hall '-C 2yc'
_symmetry_space_group_name_H-M 'C 1 2/c 1'
_atom_sites_solution_hydrogens geom
_atom_sites_solution_primary direct
_atom_sites_solution_secondary difmap
_audit_creation_method SHELXL-97
_cell_angle_alpha 90.00
_cell_angle_beta 101.160(10)
_cell_angle_gamma 90.00
_cell_formula_units_Z 8
_cell_length_a 17.383(2)
_cell_length_b 6.1880(10)
_cell_length_c 12.3610(10)
_cell_measurement_reflns_used 25
_cell_measurement_temperature 293(2)
_cell_measurement_theta_max 14.26
_cell_measurement_theta_min 13.13
_cell_volume 1304.5(3)
_computing_cell_refinement 'CAD4 Express'
_computing_data_collection 'CAD4 Express'
_computing_data_reduction 'XCAD4 (Harms  1996)'
_computing_molecular_graphics 'PLATON (Spek  1998)'
_computing_structure_refinement 'SHELXL-97 (Sheldrick  1997)'
_computing_structure_solution 'SHELXS-97 (Sheldrick  1997)'
_diffrn_ambient_temperature 293(2)
_diffrn_measured_fraction_theta_full 0.999
_diffrn_measured_fraction_theta_max 0.999
_diffrn_measurement_device_type 'Enraf-Nonius CAD4'
_diffrn_measurement_method \w--2\q
_diffrn_radiation_monochromator graphite
_diffrn_radiation_source 'fine-focus sealed tube'
_diffrn_radiation_type MoK\a
_diffrn_radiation_wavelength 0.71070
_diffrn_reflns_av_R_equivalents 0.0217
_diffrn_reflns_av_sigmaI/netI 0.0460
_diffrn_reflns_limit_h_max 22
_diffrn_reflns_limit_h_min -22
_diffrn_reflns_limit_k_max 8
_diffrn_reflns_limit_k_min -8
_diffrn_reflns_limit_l_max 16
_diffrn_reflns_limit_l_min -16
_diffrn_reflns_number 3396
_diffrn_reflns_theta_full 27.97
_diffrn_reflns_theta_max 27.97
_diffrn_reflns_theta_min 3.36
_diffrn_standards_decay_% 1
_diffrn_standards_interval_time 60
_diffrn_standards_number 3
_exptl_absorpt_coefficient_mu 0.106
_exptl_absorpt_correction_T_max 0.9843
_exptl_absorpt_correction_T_min 0.9589
_exptl_absorpt_correction_type psi-scan
_exptl_absorpt_process_details 'North A.C., Philips, D.C. & Mathews, F. (1968) Acta Cryst. A24 350-359'
_exptl_crystal_colour colourless
_exptl_crystal_density_diffrn 1.325
_exptl_crystal_density_method 'not measured'
_exptl_crystal_description block
_exptl_crystal_F_000 560
_exptl_crystal_size_max 0.40
_exptl_crystal_size_mid 0.25
_exptl_crystal_size_min 0.15
_refine_diff_density_max 0.180
_refine_diff_density_min -0.155
_refine_ls_extinction_method none
_refine_ls_goodness_of_fit_ref 0.819
_refine_ls_hydrogen_treatment mixed
_refine_ls_matrix_type full
_refine_ls_number_parameters 84
_refine_ls_number_reflns 1575
_refine_ls_number_restraints 21
_refine_ls_restrained_S_all 0.813
_refine_ls_R_factor_all 0.0938
_refine_ls_R_factor_gt 0.0428
_refine_ls_shift/su_max 0.000
_refine_ls_shift/su_mean 0.000
_refine_ls_structure_factor_coef Fsqd
_refine_ls_weighting_details 'calc w=1/[\s^2^(Fo^2^)+(0.1000P)^2^+0.0000P] where P=(Fo^2^+2Fc^2^)/3'
_refine_ls_weighting_scheme calc
_refine_ls_wR_factor_gt 0.1192
_refine_ls_wR_factor_ref 0.1419
_reflns_number_gt 838
_reflns_number_total 1575
_reflns_threshold_expression >2sigma(I)
_cod_data_source_file de0014.cif
_cod_original_sg_symbol_H-M C2/c
_cod_database_code 2103120

loop_
_symmetry_equiv_pos_as_xyz
'x, y, z'
'x, -y, z+1/2'
'x+1/2, y+1/2, z'
'x+1/2, -y+1/2, z+1/2'
'-x, -y, -z'
'-x, y, -z-1/2'
'-x+1/2, -y+1/2, -z'
'-x+1/2, y+1/2, -z-1/2'

loop_
_atom_site_label
_atom_site_fract_x
_atom_site_fract_y
_atom_site_fract_z
_atom_site_U_iso_or_equiv
_atom_site_adp_type
_atom_site_calc_flag
_atom_site_refinement_flags
_atom_site_occupancy
_atom_site_type_symbol
O1 0.08144(9) 0.4250(3) 0.21183(10) 0.0579(5) Uani d U 1 O
H1 0.0490 0.5042 0.1743 0.075 Uiso calc R 1 H
O2 0.02571(8) 0.3088(2) -0.07966(11) 0.0546(4) Uani d U 1 O
O3 0.14061(9) 0.4528(3) -0.08640(12) 0.0707(5) Uani d U 1 O
H3 0.1164 0.4997 -0.1452 0.092 Uiso calc R 1 H
C1 0.13442(10) 0.2386(3) 0.06747(13) 0.0377(4) Uani d U 1 C
H1A 0.1823 0.3203 0.0960 0.049 Uiso calc R 1 H
C2 0.08541(11) 0.2263(3) 0.15561(13) 0.0419(5) Uani d U 1 C
H2 0.0323 0.1789 0.1225 0.054 Uiso calc R 1 H
C3 0.12508(14) 0.0535(4) 0.23511(17) 0.0576(6) Uani d U 1 C
H3A 0.1566 0.1198 0.2999 0.075 Uiso calc R 1 H
H3B 0.0861 -0.0387 0.2584 0.075 Uiso calc R 1 H
C4 0.17620(14) -0.0766(4) 0.17334(17) 0.0585(6) Uani d U 1 C
H4A 0.1652 -0.2298 0.1776 0.076 Uiso calc R 1 H
H4B 0.2312 -0.0520 0.2039 0.076 Uiso calc R 1 H
C5 0.15589(13) 0.0017(4) 0.05415(16) 0.0501(5) Uani d U 1 C
H5A 0.1120 -0.0783 0.0124 0.065 Uiso calc R 1 H
H5B 0.2005 -0.0114 0.0179 0.065 Uiso calc R 1 H
C6 0.09401(11) 0.3382(3) -0.03940(13) 0.0386(4) Uani d U 1 C

loop_
_atom_site_aniso_label
_atom_site_aniso_U_11
_atom_site_aniso_U_22
_atom_site_aniso_U_33
_atom_site_aniso_U_12
_atom_site_aniso_U_13
_atom_site_aniso_U_23
O1 0.0760(10) 0.0679(10) 0.0260(6) 0.0230(7) 0.0003(7) -0.0076(6)
O2 0.0520(8) 0.0710(11) 0.0384(7) 0.0009(7) 0.0026(6) 0.0138(7)
O3 0.0698(10) 0.0993(13) 0.0376(8) -0.0248(9) -0.0029(7) 0.0256(8)
C1 0.0428(9) 0.0445(11) 0.0246(8) -0.0027(8) 0.0035(7) 0.0014(7)
C2 0.0521(10) 0.0490(11) 0.0240(7) -0.0008(8) 0.0057(7) 0.0011(7)
C3 0.0799(15) 0.0599(14) 0.0326(9) 0.0006(11) 0.0096(10) 0.0146(9)
C4 0.0706(14) 0.0508(13) 0.0504(12) 0.0069(10) 0.0024(10) 0.0145(10)
C5 0.0598(11) 0.0514(11) 0.0379(10) 0.0103(10) 0.0064(9) -0.0010(9)
C6 0.0507(10) 0.0411(10) 0.0232(7) 0.0010(8) 0.0051(7) -0.0015(7)

loop_
_atom_type_symbol
_atom_type_description
_atom_type_scat_dispersion_real
_atom_type_scat_dispersion_imag
_atom_type_scat_source
C C 0.0033 0.0016 'International Tables Vol C Tables 4.2.6.8 and 6.1.1.4'
H H 0.0000 0.0000 'International Tables Vol C Tables 4.2.6.8 and 6.1.1.4'
O O 0.0106 0.0060 'International Tables Vol C Tables 4.2.6.8 and 6.1.1.4'

loop_
_geom_angle_atom_site_label_1
_geom_angle_atom_site_label_2
_geom_angle_atom_site_label_3
_geom_angle
C2 O1 H1 109.5
C6 O3 H3 109.5
C6 C1 C2 114.96(15)
C6 C1 C5 112.37(15)
C2 C1 C5 102.29(16)
C6 C1 H1A 109.0
C2 C1 H1A 109.0
C5 C1 H1A 109.0
O1 C2 C1 113.39(16)
O1 C2 C3 110.53(15)
C1 C2 C3 104.64(16)
O1 C2 H2 109.4
C1 C2 H2 109.4
C3 C2 H2 109.4
C4 C3 C2 106.56(16)
C4 C3 H3A 110.4
C2 C3 H3A 110.4
C4 C3 H3B 110.4
C2 C3 H3B 110.4
H3A C3 H3B 108.6
C3 C4 C5 105.66(16)
C3 C4 H4A 110.6
C5 C4 H4A 110.6
C3 C4 H4B 110.6
C5 C4 H4B 110.6
H4A C4 H4B 108.7
C4 C5 C1 102.48(16)
C4 C5 H5A 111.3
C1 C5 H5A 111.3
C4 C5 H5B 111.3
C1 C5 H5B 111.3
H5A C5 H5B 109.2
O2 C6 O3 123.17(16)
O2 C6 C1 123.71(17)
O3 C6 C1 113.08(16)

loop_
_geom_bond_atom_site_label_1
_geom_bond_atom_site_label_2
_geom_bond_distance
O1 C2 1.421(2)
O1 H1 0.8200
O2 C6 1.209(2)
O3 C6 1.296(2)
O3 H3 0.8200
C1 C6 1.503(2)
C1 C2 1.509(3)
C1 C5 1.530(3)
C1 H1A 0.9800
C2 C3 1.524(3)
C2 H2 0.9800
C3 C4 1.511(3)
C3 H3A 0.9700
C3 H3B 0.9700
C4 C5 1.526(3)
C4 H4A 0.9700
C4 H4B 0.9700
C5 H5A 0.9700
C5 H5B 0.9700

loop_
_geom_hbond_atom_site_label_D
_geom_hbond_atom_site_label_H
_geom_hbond_atom_site_label_A
_geom_hbond_site_symmetry_A
_geom_hbond_distance_DH
_geom_hbond_distance_HA
_geom_hbond_distance_DA
_geom_hbond_angle_DHA
O1 H1 O2 5_565 0.82 1.95 2.7701(19) 177.5
O3 H3 O1 2_564 0.82 1.81 2.6187(19) 166.5

loop_
_geom_torsion_atom_site_label_1
_geom_torsion_atom_site_label_2
_geom_torsion_atom_site_label_3
_geom_torsion_atom_site_label_4
_geom_torsion
C6 C1 C2 O1 -79.5(2)
C5 C1 C2 O1 158.39(15)
C6 C1 C2 C3 159.94(17)
C5 C1 C2 C3 37.87(18)
O1 C2 C3 C4 -140.97(18)
C1 C2 C3 C4 -18.6(2)
C2 C3 C4 C5 -8.2(2)
C3 C4 C5 C1 31.3(2)
C6 C1 C5 C4 -166.49(16)
C2 C1 C5 C4 -42.66(19)
C2 C1 C6 O2 -38.4(3)
C5 C1 C6 O2 78.1(2)
C2 C1 C6 O3 144.04(18)
C5 C1 C6 O3 -99.5(2)

loop_
_cod_related_entry_id
_cod_related_entry_database
_cod_related_entry_code
1 ChemSpider 480360
